data_2216177
loop_
_publ_author_name
'Wen-Xuan Cai'
'Xiao-Yong Zheng'
'Hong Su'
'Yun-Long Feng'

_publ_section_title
;Bis(\m-2-{[3-(dimethylamino)propyl]iminomethyl}phenolato-\k^4^<i>N</i>,<i>N</i>',<i>O</i>:<i>O</i>)bis[(acetato-\k^2^<i>O</i>,<i>O</i>')cadmium(II)]
 monohydrate
;
_journal_coeditor_code YA2057
_journal_issue 11
_journal_name_full 'Acta Crystallographica Section E'
_journal_page_first m2828
_journal_page_last m2829
_journal_paper_doi 10.1107/S1600536807052105
_journal_volume 63
_journal_year 2007
_chemical_formula_iupac '[Cd2 (C12 H17 N2 O)2 (C2 H3 O2)2], H2 O'
_chemical_formula_moiety 'C28 H40 Cd2 N4 O6, H2 O'
_chemical_formula_sum 'C28 H42 Cd2 N4 O7'
_chemical_formula_weight 771.46
_chemical_name_systematic
;
Bis(\m-2-{[3-(dimethylamino)propyl]iminomethyl}phenolato-
\k^4^N,N',O:O)bis[(acetato-\k^2^O,O')cadmium(II)] monohydrate
;
_space_group_IT_number 117
_symmetry_cell_setting tetragonal
_symmetry_space_group_name_Hall 'P -4 -2ab'
_symmetry_space_group_name_H-M 'P -4 b 2'
_atom_sites_solution_hydrogens geom
_atom_sites_solution_primary direct
_atom_sites_solution_secondary difmap
_audit_creation_method SHELXL-97
_cell_angle_alpha 90.00
_cell_angle_beta 90.00
_cell_angle_gamma 90.00
_cell_formula_units_Z 4
_cell_length_a 17.543(3)
_cell_length_b 17.543(3)
_cell_length_c 10.420(3)
_cell_measurement_reflns_used 5789
_cell_measurement_temperature 293(2)
_cell_measurement_theta_max 29.3
_cell_measurement_theta_min 1.9
_cell_volume 3206.8(12)
_computing_cell_refinement 'SAINT (Bruker, 2004)'
_computing_data_collection 'APEX2 (Bruker, 2004)'
_computing_data_reduction 'SAINT (Bruker, 2004)'
_computing_molecular_graphics 'SHELXTL (Bruker, 2002)'
_computing_publication_material 'SHELXL97 (Sheldrick, 1997)'
_computing_structure_refinement 'SHELXL97 (Sheldrick, 1997)'
_computing_structure_solution 'SHELXS97 (Sheldrick, 1997)'
_diffrn_ambient_temperature 293(2)
_diffrn_measured_fraction_theta_full 0.968
_diffrn_measured_fraction_theta_max 0.968
_diffrn_measurement_device_type 'Bruker APEXII area-detector'
_diffrn_measurement_method \w
_diffrn_radiation_monochromator graphite
_diffrn_radiation_source 'fine-focus sealed tube'
_diffrn_radiation_type MoK\a
_diffrn_radiation_wavelength 0.71073
_diffrn_reflns_av_R_equivalents 0.030
_diffrn_reflns_av_sigmaI/netI 0.028
_diffrn_reflns_limit_h_max 24
_diffrn_reflns_limit_h_min -23
_diffrn_reflns_limit_k_max 24
_diffrn_reflns_limit_k_min -23
_diffrn_reflns_limit_l_max 10
_diffrn_reflns_limit_l_min -14
_diffrn_reflns_number 21724
_diffrn_reflns_theta_full 29.3
_diffrn_reflns_theta_max 29.3
_diffrn_reflns_theta_min 1.9
_diffrn_standards_decay_% 0
_diffrn_standards_interval_count 0
_diffrn_standards_number 0
_exptl_absorpt_coefficient_mu 1.37
_exptl_absorpt_correction_T_max 0.820
_exptl_absorpt_correction_T_min 0.716
_exptl_absorpt_correction_type multi-scan
_exptl_absorpt_process_details '(SADABS; Sheldrick, 1996)'
_exptl_crystal_colour yellow
_exptl_crystal_density_diffrn 1.598
_exptl_crystal_density_method 'not measured'
_exptl_crystal_description block
_exptl_crystal_F_000 1560
_exptl_crystal_size_max 0.26
_exptl_crystal_size_mid 0.18
_exptl_crystal_size_min 0.15
_refine_diff_density_max 0.23
_refine_diff_density_min -0.24
_refine_ls_abs_structure_details 'Flack (1983), 1788 Friedel pairs'
_refine_ls_abs_structure_Flack -0.014(18)
_refine_ls_extinction_method none
_refine_ls_goodness_of_fit_ref 1.02
_refine_ls_hydrogen_treatment constr
_refine_ls_matrix_type full
_refine_ls_number_parameters 189
_refine_ls_number_reflns 4203
_refine_ls_number_restraints 0
_refine_ls_restrained_S_all 1.02
_refine_ls_R_factor_all 0.031
_refine_ls_R_factor_gt 0.022
_refine_ls_shift/su_max 0.001
_refine_ls_shift/su_mean 0.000
_refine_ls_structure_factor_coef Fsqd
_refine_ls_weighting_details 'calc w=1/[\s^2^(Fo^2^)+(0.0216P)^2^] where P=(Fo^2^+2Fc^2^)/3'
_refine_ls_weighting_scheme calc
_refine_ls_wR_factor_gt 0.044
_refine_ls_wR_factor_ref 0.046
_reflns_number_gt 3543
_reflns_number_total 4203
_reflns_threshold_expression I>2\s(I)
_cod_data_source_file ya2057.cif
_cod_data_source_block I
_cod_depositor_comments
;
The following automatic conversions were performed:
'_symmetry_cell_setting' value 'Tetragonal' changed to 'tetragonal'
according to '/home/saulius/struct/CIF-dictionaries/cif_core.dic'
dictionary named 'cif_core.dic' version 2.4.1 from 2010-06-29.

Automatic conversion script
Id: cif_fix_enum 1527 2010-12-29 10:47:43Z saulius 

The following automatic conversions were performed:

'_symmetry_cell_setting' value 'Tetragonal' changed to 'tetragonal'
according to /home/saulius/struct/CIF-dictionaries/cif_core.dic
dictionary named 'cif_core.dic' version 2.4.1 from 2010-06-29.

Automatic conversion script
Id: cif_fix_values 1715 2011-07-08 13:25:40Z adriana 
;
_cod_original_cell_volume 3206.8(11)
_cod_database_code 2216177
_cod_database_fobs_code 2216177

loop_
_symmetry_equiv_pos_as_xyz
'x, y, z'
'-x, -y, z'
'y, -x, -z'
'-y, x, -z'
'x+1/2, -y+1/2, z'
'-x+1/2, y+1/2, z'
'y+1/2, x+1/2, -z'
'-y+1/2, -x+1/2, -z'

loop_
_atom_site_type_symbol
_atom_site_label
_atom_site_fract_x
_atom_site_fract_y
_atom_site_fract_z
_atom_site_U_iso_or_equiv
_atom_site_adp_type
_atom_site_calc_flag
_atom_site_refinement_flags
_atom_site_occupancy
Cd Cd1 0.231751(8) 0.354386(8) 0.634193(16) 0.04198(5) Uani d . 1
O O1 0.22984(9) 0.36177(8) 0.41579(14) 0.0451(3) Uani d . 1
O O2 0.29307(13) 0.32036(13) 0.83507(19) 0.0755(6) Uani d . 1
O O3 0.32810(12) 0.26684(11) 0.6582(2) 0.0729(6) Uani d . 1
O O1W 0.35631(13) 0.14369(13) 0.5000 0.1164(15) Uani d S 1
H H1W 0.3524 0.1783 0.5489 0.175 Uiso d R 1
N N1 0.30084(11) 0.46347(10) 0.60836(19) 0.0480(5) Uani d . 1
N N2 0.14606(12) 0.43888(13) 0.74563(19) 0.0531(5) Uani d . 1
C C1 0.32474(12) 0.45900(11) 0.3765(2) 0.0428(5) Uani d . 1
C C2 0.27952(12) 0.39507(12) 0.3380(2) 0.0409(5) Uani d . 1
C C3 0.28801(14) 0.37069(13) 0.2108(3) 0.0472(6) Uani d . 1
H H3A 0.2610 0.3280 0.1838 0.057 Uiso calc R 1
C C4 0.33442(13) 0.40717(14) 0.1246(3) 0.0529(6) Uani d . 1
H H4A 0.3378 0.3891 0.0409 0.063 Uiso calc R 1
C C5 0.37623(15) 0.47056(14) 0.1605(3) 0.0568(7) Uani d . 1
H H5A 0.4067 0.4962 0.1016 0.068 Uiso calc R 1
C C6 0.37144(13) 0.49453(15) 0.2855(2) 0.0543(6) Uani d . 1
H H6A 0.4005 0.5362 0.3109 0.065 Uiso calc R 1
C C7 0.32879(13) 0.49019(14) 0.5056(3) 0.0488(6) Uani d . 1
H H7A 0.3554 0.5358 0.5138 0.059 Uiso calc R 1
C C8 0.31653(15) 0.50458(18) 0.7280(2) 0.0630(8) Uani d . 1
H H8A 0.3549 0.5432 0.7120 0.076 Uiso calc R 1
H H8B 0.3369 0.4692 0.7909 0.076 Uiso calc R 1
C C9 0.24522(17) 0.54242(17) 0.7824(3) 0.0687(8) Uani d . 1
H H9A 0.2212 0.5718 0.7147 0.082 Uiso calc R 1
H H9B 0.2605 0.5778 0.8491 0.082 Uiso calc R 1
C C10 0.18630(15) 0.48761(16) 0.8382(2) 0.0650(8) Uani d . 1
H H10A 0.2117 0.4550 0.9000 0.078 Uiso calc R 1
H H10B 0.1487 0.5173 0.8847 0.078 Uiso calc R 1
C C11 0.08785(16) 0.39618(17) 0.8156(3) 0.0764(9) Uani d . 1
H H11A 0.0521 0.4311 0.8533 0.115 Uiso calc R 1
H H11B 0.1116 0.3666 0.8821 0.115 Uiso calc R 1
H H11C 0.0616 0.3628 0.7576 0.115 Uiso calc R 1
C C12 0.10697(15) 0.48511(18) 0.6487(3) 0.0777(8) Uani d . 1
H H12A 0.0741 0.5211 0.6904 0.116 Uiso calc R 1
H H12B 0.0772 0.4526 0.5941 0.116 Uiso calc R 1
H H12C 0.1440 0.5119 0.5981 0.116 Uiso calc R 1
C C13 0.33258(17) 0.27384(17) 0.7767(3) 0.0612(7) Uani d . 1
C C14 0.38725(18) 0.22233(18) 0.8470(4) 0.0854(10) Uani d . 1
H H14A 0.4368 0.2454 0.8489 0.128 Uiso calc R 1
H H14B 0.3902 0.1741 0.8038 0.128 Uiso calc R 1
H H14C 0.3696 0.2147 0.9333 0.128 Uiso calc R 1

loop_
_atom_site_aniso_label
_atom_site_aniso_U_11
_atom_site_aniso_U_22
_atom_site_aniso_U_33
_atom_site_aniso_U_12
_atom_site_aniso_U_13
_atom_site_aniso_U_23
Cd1 0.04226(9) 0.04557(9) 0.03810(8) -0.00513(7) -0.00350(8) -0.00795(8)
O1 0.0479(10) 0.0484(10) 0.0390(7) -0.0141(7) -0.0023(7) -0.0046(7)
O2 0.0807(13) 0.0862(15) 0.0596(14) 0.0015(12) -0.0111(11) -0.0070(11)
O3 0.0770(13) 0.0799(14) 0.0617(14) 0.0208(10) -0.0223(11) -0.0109(11)
O1W 0.126(2) 0.126(2) 0.096(3) 0.060(2) -0.010(2) -0.010(2)
N1 0.0443(10) 0.0502(10) 0.0495(13) -0.0073(8) -0.0016(9) -0.0160(9)
N2 0.0466(12) 0.0550(13) 0.0577(13) -0.0027(9) 0.0051(9) -0.0113(10)
C1 0.0417(10) 0.0389(11) 0.0477(12) 0.0012(8) 0.0027(11) 0.0012(11)
C2 0.0401(11) 0.0407(12) 0.0420(14) 0.0019(9) -0.0041(9) -0.0015(9)
C3 0.0491(13) 0.0496(14) 0.0429(14) 0.0043(10) -0.0050(11) -0.0025(11)
C4 0.0545(13) 0.0636(15) 0.0405(13) 0.0120(11) -0.0002(12) 0.0050(13)
C5 0.0582(14) 0.0570(15) 0.0553(17) 0.0029(12) 0.0090(12) 0.0120(12)
C6 0.0554(15) 0.0452(14) 0.0623(15) -0.0043(11) 0.0012(12) 0.0029(13)
C7 0.0456(14) 0.0402(13) 0.0604(15) -0.0063(11) 0.0027(11) -0.0089(12)
C8 0.0590(16) 0.0711(19) 0.0590(16) -0.0209(14) 0.0052(13) -0.0311(15)
C9 0.0747(19) 0.0615(17) 0.0698(19) -0.0139(13) 0.0097(16) -0.0324(15)
C10 0.0618(16) 0.0729(18) 0.0603(18) -0.0035(13) 0.0069(13) -0.0263(14)
C11 0.0646(17) 0.0703(19) 0.094(2) -0.0121(15) 0.0305(17) -0.0211(16)
C12 0.0677(17) 0.0829(19) 0.0824(19) 0.0123(15) -0.0164(17) -0.0101(19)
C13 0.0589(17) 0.0632(19) 0.0614(19) -0.0164(14) -0.0203(14) 0.0033(15)
C14 0.087(2) 0.0793(19) 0.090(3) -0.0130(16) -0.036(2) 0.0237(19)

loop_
_atom_type_symbol
_atom_type_description
_atom_type_scat_dispersion_real
_atom_type_scat_dispersion_imag
_atom_type_scat_source
C C 0.0033 0.0016 'International Tables Vol C Tables 4.2.6.8 and 6.1.1.4'
H H 0.0000 0.0000 'International Tables Vol C Tables 4.2.6.8 and 6.1.1.4'
N N 0.0061 0.0033 'International Tables Vol C Tables 4.2.6.8 and 6.1.1.4'
O O 0.0106 0.0060 'International Tables Vol C Tables 4.2.6.8 and 6.1.1.4'
Cd Cd -0.8075 1.2024 'International Tables Vol C Tables 4.2.6.8 and 6.1.1.4'

loop_
_geom_angle_atom_site_label_1
_geom_angle_atom_site_label_2
_geom_angle_atom_site_label_3
_geom_angle_site_symmetry_1
_geom_angle_site_symmetry_3
_geom_angle
_geom_angle_publ_flag
O1 Cd1 O1 8_556 . 78.30(6) y
O1 Cd1 N1 8_556 . 154.63(6) y
O1 Cd1 N1 . . 80.93(6) y
O1 Cd1 O3 8_556 . 96.99(6) y
O1 Cd1 O3 . . 99.08(7) y
N1 Cd1 O3 . . 100.53(7) y
O1 Cd1 N2 8_556 . 93.45(6) y
O1 Cd1 N2 . . 115.91(7) y
N1 Cd1 N2 . . 82.66(7) y
O3 Cd1 N2 . . 144.85(8) y
O1 Cd1 O2 8_556 . 110.99(6) y
O1 Cd1 O2 . . 151.78(7) y
N1 Cd1 O2 . . 94.16(7) y
O3 Cd1 O2 . . 54.24(8) y
N2 Cd1 O2 . . 90.70(8) y
O1 Cd1 C13 8_556 . 104.98(7) ?
O1 Cd1 C13 . . 125.93(9) ?
N1 Cd1 C13 . . 98.94(7) ?
O3 Cd1 C13 . . 27.20(9) ?
N2 Cd1 C13 . . 117.67(9) ?
O2 Cd1 C13 . . 27.06(8) ?
C2 O1 Cd1 . 8_556 127.33(13) ?
C2 O1 Cd1 . . 128.73(13) ?
Cd1 O1 Cd1 8_556 . 101.40(6) ?
C13 O2 Cd1 . . 89.22(17) ?
C13 O3 Cd1 . . 95.09(19) ?
C7 N1 C8 . . 117.6(2) ?
C7 N1 Cd1 . . 127.97(16) ?
C8 N1 Cd1 . . 114.34(16) ?
C11 N2 C12 . . 107.5(2) ?
C11 N2 C10 . . 107.8(2) ?
C12 N2 C10 . . 110.8(2) ?
C11 N2 Cd1 . . 111.17(16) ?
C12 N2 Cd1 . . 107.47(15) ?
C10 N2 Cd1 . . 112.01(16) ?
C6 C1 C2 . . 118.9(2) ?
C6 C1 C7 . . 115.5(2) ?
C2 C1 C7 . . 125.5(2) ?
O1 C2 C3 . . 120.9(2) ?
O1 C2 C1 . . 122.6(2) ?
C3 C2 C1 . . 116.4(2) ?
C4 C3 C2 . . 122.7(2) ?
C4 C3 H3A . . 118.6 ?
C2 C3 H3A . . 118.6 ?
C3 C4 C5 . . 120.8(3) ?
C3 C4 H4A . . 119.6 ?
C5 C4 H4A . . 119.6 ?
C6 C5 C4 . . 118.1(2) ?
C6 C5 H5A . . 121.0 ?
C4 C5 H5A . . 121.0 ?
C5 C6 C1 . . 122.9(2) ?
C5 C6 H6A . . 118.6 ?
C1 C6 H6A . . 118.6 ?
N1 C7 C1 . . 128.6(2) ?
N1 C7 H7A . . 115.7 ?
C1 C7 H7A . . 115.7 ?
N1 C8 C9 . . 112.1(2) ?
N1 C8 H8A . . 109.2 ?
C9 C8 H8A . . 109.2 ?
N1 C8 H8B . . 109.2 ?
C9 C8 H8B . . 109.2 ?
H8A C8 H8B . . 107.9 ?
C8 C9 C10 . . 115.0(2) ?
C8 C9 H9A . . 108.5 ?
C10 C9 H9A . . 108.5 ?
C8 C9 H9B . . 108.5 ?
C10 C9 H9B . . 108.5 ?
H9A C9 H9B . . 107.5 ?
N2 C10 C9 . . 116.2(2) ?
N2 C10 H10A . . 108.2 ?
C9 C10 H10A . . 108.2 ?
N2 C10 H10B . . 108.2 ?
C9 C10 H10B . . 108.2 ?
H10A C10 H10B . . 107.4 ?
N2 C11 H11A . . 109.5 ?
N2 C11 H11B . . 109.5 ?
H11A C11 H11B . . 109.5 ?
N2 C11 H11C . . 109.5 ?
H11A C11 H11C . . 109.5 ?
H11B C11 H11C . . 109.5 ?
N2 C12 H12A . . 109.5 ?
N2 C12 H12B . . 109.5 ?
H12A C12 H12B . . 109.5 ?
N2 C12 H12C . . 109.5 ?
H12A C12 H12C . . 109.5 ?
H12B C12 H12C . . 109.5 ?
O2 C13 O3 . . 121.4(3) ?
O2 C13 C14 . . 121.0(3) ?
O3 C13 C14 . . 117.6(3) ?
O2 C13 Cd1 . . 63.73(15) ?
O3 C13 Cd1 . . 57.70(15) ?
C14 C13 Cd1 . . 174.2(2) ?
C13 C14 H14A . . 109.5 ?
C13 C14 H14B . . 109.5 ?
H14A C14 H14B . . 109.5 ?
C13 C14 H14C . . 109.5 ?
H14A C14 H14C . . 109.5 ?
H14B C14 H14C . . 109.5 ?

loop_
_geom_bond_atom_site_label_1
_geom_bond_atom_site_label_2
_geom_bond_site_symmetry_2
_geom_bond_distance
_geom_bond_publ_flag
Cd1 O1 8_556 2.2685(14) y
Cd1 O1 . 2.2797(16) y
Cd1 N1 . 2.2812(19) y
Cd1 O3 . 2.2976(19) y
Cd1 N2 . 2.409(2) y
Cd1 O2 . 2.428(2) y
Cd1 C13 . 2.707(3) ?
O1 C2 . 1.326(3) ?
O1 Cd1 8_556 2.2685(14) ?
O2 C13 . 1.232(4) ?
O3 C13 . 1.243(4) ?
O1W H1W . 0.7950 ?
N1 C7 . 1.268(3) ?
N1 C8 . 1.466(3) ?
N2 C11 . 1.462(3) ?
N2 C12 . 1.466(3) ?
N2 C10 . 1.470(3) ?
C1 C6 . 1.400(3) ?
C1 C2 . 1.431(3) ?
C1 C7 . 1.454(3) ?
C2 C3 . 1.400(3) ?
C3 C4 . 1.371(4) ?
C3 H3A . 0.9300 ?
C4 C5 . 1.384(3) ?
C4 H4A . 0.9300 ?
C5 C6 . 1.371(3) ?
C5 H5A . 0.9300 ?
C6 H6A . 0.9300 ?
C7 H7A . 0.9300 ?
C8 C9 . 1.525(4) ?
C8 H8A . 0.9700 ?
C8 H8B . 0.9700 ?
C9 C10 . 1.527(4) ?
C9 H9A . 0.9700 ?
C9 H9B . 0.9700 ?
C10 H10A . 0.9700 ?
C10 H10B . 0.9700 ?
C11 H11A . 0.9600 ?
C11 H11B . 0.9600 ?
C11 H11C . 0.9600 ?
C12 H12A . 0.9600 ?
C12 H12B . 0.9600 ?
C12 H12C . 0.9600 ?
C13 C14 . 1.508(4) ?
C14 H14A . 0.9600 ?
C14 H14B . 0.9600 ?
C14 H14C . 0.9600 ?

loop_
_geom_hbond_atom_site_label_D
_geom_hbond_atom_site_label_H
_geom_hbond_atom_site_label_A
_geom_hbond_distance_DH
_geom_hbond_distance_HA
_geom_hbond_distance_DA
_geom_hbond_angle_DHA
O1W H1W O3 0.80 1.97 2.762(3) 171.7

loop_
_geom_torsion_atom_site_label_1
_geom_torsion_atom_site_label_2
_geom_torsion_atom_site_label_3
_geom_torsion_atom_site_label_4
_geom_torsion_site_symmetry_1
_geom_torsion_site_symmetry_4
_geom_torsion
O1 Cd1 O1 C2 8_556 . -168.64(14)
N1 Cd1 O1 C2 . . 26.00(17)
O3 Cd1 O1 C2 . . -73.32(17)
N2 Cd1 O1 C2 . . 103.21(17)
O2 Cd1 O1 C2 . . -55.8(2)
C13 Cd1 O1 C2 . . -68.51(19)
O1 Cd1 O1 Cd1 8_556 8_556 -5.94(8)
N1 Cd1 O1 Cd1 . 8_556 -171.30(8)
O3 Cd1 O1 Cd1 . 8_556 89.38(8)
N2 Cd1 O1 Cd1 . 8_556 -94.09(8)
O2 Cd1 O1 Cd1 . 8_556 106.87(13)
C13 Cd1 O1 Cd1 . 8_556 94.19(9)
O1 Cd1 O2 C13 8_556 . 81.80(18)
O1 Cd1 O2 C13 . . -23.0(2)
N1 Cd1 O2 C13 . . -101.55(17)
O3 Cd1 O2 C13 . . -1.56(17)
N2 Cd1 O2 C13 . . 175.76(17)
O1 Cd1 O3 C13 8_556 . -109.33(18)
O1 Cd1 O3 C13 . . 171.47(17)
N1 Cd1 O3 C13 . . 89.09(18)
N2 Cd1 O3 C13 . . -3.1(3)
O2 Cd1 O3 C13 . . 1.55(16)
O1 Cd1 N1 C7 8_556 . -47.2(3)
O1 Cd1 N1 C7 . . -11.9(2)
O3 Cd1 N1 C7 . . 85.7(2)
N2 Cd1 N1 C7 . . -129.7(2)
O2 Cd1 N1 C7 . . 140.1(2)
C13 Cd1 N1 C7 . . 113.3(2)
O1 Cd1 N1 C8 8_556 . 135.62(19)
O1 Cd1 N1 C8 . . 170.92(19)
O3 Cd1 N1 C8 . . -91.45(18)
N2 Cd1 N1 C8 . . 53.10(18)
O2 Cd1 N1 C8 . . -37.07(19)
C13 Cd1 N1 C8 . . -63.89(19)
O1 Cd1 N2 C11 8_556 . 36.70(19)
O1 Cd1 N2 C11 . . 115.36(18)
N1 Cd1 N2 C11 . . -168.48(19)
O3 Cd1 N2 C11 . . -70.6(2)
O2 Cd1 N2 C11 . . -74.38(19)
C13 Cd1 N2 C11 . . -72.2(2)
O1 Cd1 N2 C12 8_556 . -80.67(17)
O1 Cd1 N2 C12 . . -2.01(18)
N1 Cd1 N2 C12 . . 74.14(17)
O3 Cd1 N2 C12 . . 172.03(16)
O2 Cd1 N2 C12 . . 168.25(17)
C13 Cd1 N2 C12 . . 170.43(16)
O1 Cd1 N2 C10 8_556 . 157.39(17)
O1 Cd1 N2 C10 . . -123.95(16)
N1 Cd1 N2 C10 . . -47.79(17)
O3 Cd1 N2 C10 . . 50.1(2)
O2 Cd1 N2 C10 . . 46.31(17)
C13 Cd1 N2 C10 . . 48.49(19)
Cd1 O1 C2 C3 8_556 . -4.0(3)
Cd1 O1 C2 C3 . . 154.54(16)
Cd1 O1 C2 C1 8_556 . 173.45(14)
Cd1 O1 C2 C1 . . -28.1(3)
C6 C1 C2 O1 . . -175.0(2)
C7 C1 C2 O1 . . 7.0(3)
C6 C1 C2 C3 . . 2.5(3)
C7 C1 C2 C3 . . -175.5(2)
O1 C2 C3 C4 . . 174.9(2)
C1 C2 C3 C4 . . -2.6(3)
C2 C3 C4 C5 . . 0.5(4)
C3 C4 C5 C6 . . 1.7(4)
C4 C5 C6 C1 . . -1.8(4)
C2 C1 C6 C5 . . -0.3(4)
C7 C1 C6 C5 . . 177.8(2)
C8 N1 C7 C1 . . 177.0(2)
Cd1 N1 C7 C1 . . -0.1(4)
C6 C1 C7 N1 . . -170.0(2)
C2 C1 C7 N1 . . 8.0(4)
C7 N1 C8 C9 . . 111.1(3)
Cd1 N1 C8 C9 . . -71.4(3)
N1 C8 C9 C10 . . 71.1(3)
C11 N2 C10 C9 . . -174.9(3)
C12 N2 C10 C9 . . -57.5(3)
Cd1 N2 C10 C9 . . 62.5(3)
C8 C9 C10 N2 . . -69.1(3)
Cd1 O2 C13 O3 . . 2.7(3)
Cd1 O2 C13 C14 . . -176.2(2)
Cd1 O3 C13 O2 . . -2.9(3)
Cd1 O3 C13 C14 . . 176.1(2)
O1 Cd1 C13 O2 8_556 . -106.95(17)
O1 Cd1 C13 O2 . . 166.80(15)
N1 Cd1 C13 O2 . . 81.57(17)
O3 Cd1 C13 O2 . . 177.2(3)
N2 Cd1 C13 O2 . . -4.79(19)
O1 Cd1 C13 O3 8_556 . 75.83(18)
O1 Cd1 C13 O3 . . -10.4(2)
N1 Cd1 C13 O3 . . -95.66(18)
N2 Cd1 C13 O3 . . 177.98(17)
O2 Cd1 C13 O3 . . -177.2(3)
